data_4023892
loop_
_publ_author_name
'Ines Vujasinovi\'c'
'Jelena Veljkovi\'c'
'Kre\<simir Mol\<canov'
'Biserka Koji\'c-Prodi\'c'
'Kata Mlinari\'c-Majerski'

_publ_section_title
;
 Thiamacrocyclic Lactones: New Ag(I)-Ionophores
;
_journal_name_full 'Journal of Organic Chemistry'
_journal_page_first 9221
_journal_page_last 9227
_journal_paper_doi 10.1021/jo801143s
_journal_volume 73
_journal_year 2008
_chemical_formula_moiety 'C40 H56 Ag2 F6 O12 S12'
_chemical_formula_sum 'C40 H56 Ag2 F6 O12 S12'
_chemical_formula_weight 1443.43
_space_group_IT_number 2
_symmetry_cell_setting triclinic
_symmetry_space_group_name_Hall '-P 1'
_symmetry_space_group_name_H-M 'P -1'
_audit_conform_dict_location ftp://ftp.iucr.org/pub/cif_core.dic
_audit_conform_dict_name cif_core.dic
_audit_conform_dict_version 2.3
_audit_creation_date 2008-07-11T14:19:55-00:00
_audit_creation_method 'WinGX routine CIF_UPDATE'
_cell_angle_alpha 98.207(4)
_cell_angle_beta 98.285(4)
_cell_angle_gamma 113.525(4)
_cell_formula_units_Z 1
_cell_length_a 8.9070(4)
_cell_length_b 10.5257(5)
_cell_length_c 16.7394(10)
_cell_measurement_reflns_used 25
_cell_measurement_temperature 150(2)
_cell_measurement_theta_max 17.6
_cell_measurement_theta_min 8.6
_cell_volume 1388.79(12)
_computing_cell_refinement 'CAD4 Express (Enraf Nonius, 1994)'
_computing_data_collection 'CAD4 Express (Enraf Nonius, 1994)'
_computing_data_reduction 'XCAD4 (Harms & Wocadlo, 1995)'
_computing_molecular_graphics 'Ortep-3 for Windows (Farrugia, 1997)'
_computing_publication_material 'WinGX publication routines (Farrugia, 1999)'
_computing_structure_refinement 'SHELXL-97 (Sheldrick, 1997)'
_computing_structure_solution 'SHELXS-86 (Sheldrick, 1986)'
_diffrn_measured_fraction_theta_full 0.99
_diffrn_measured_fraction_theta_max 0.99
_diffrn_measurement_device '\k-geometry diffractometer'
_diffrn_measurement_device_type 'Enraf Nonius CAD4'
_diffrn_measurement_method 'non-profiled omega/2theta scans'
_diffrn_radiation_probe x-ray
_diffrn_radiation_type CuK\a
_diffrn_radiation_wavelength 1.54184
_diffrn_reflns_av_R_equivalents 0.0486
_diffrn_reflns_limit_h_max 10
_diffrn_reflns_limit_h_min -11
_diffrn_reflns_limit_k_max 13
_diffrn_reflns_limit_k_min 0
_diffrn_reflns_limit_l_max 20
_diffrn_reflns_limit_l_min -21
_diffrn_reflns_number 6158
_diffrn_reflns_theta_full 77.09
_diffrn_reflns_theta_max 77.09
_diffrn_reflns_theta_min 2.74
_diffrn_standards_decay_% 15
_diffrn_standards_interval_time 120
_diffrn_standards_number 3
_exptl_absorpt_coefficient_mu 10.535
_exptl_absorpt_correction_T_max 0.4279
_exptl_absorpt_correction_T_min 0.3042
_exptl_absorpt_correction_type psi-scan
_exptl_crystal_colour yellow
_exptl_crystal_density_diffrn 1.726
_exptl_crystal_density_method 'not measured'
_exptl_crystal_description needle
_exptl_crystal_F_000 732
_exptl_crystal_size_max 0.32
_exptl_crystal_size_mid 0.08
_exptl_crystal_size_min 0.08
_refine_diff_density_max 2.628
_refine_diff_density_min -1.326
_refine_ls_extinction_method none
_refine_ls_goodness_of_fit_ref 1.055
_refine_ls_hydrogen_treatment constr
_refine_ls_matrix_type full
_refine_ls_number_parameters 353
_refine_ls_number_reflns 5828
_refine_ls_number_restraints 0
_refine_ls_restrained_S_all 1.055
_refine_ls_R_factor_gt 0.0516
_refine_ls_shift/su_max 0.001
_refine_ls_structure_factor_coef Fsqd
_refine_ls_weighting_details 'calc w=1/[\s^2^(Fo^2^)+(0.0847P)^2^+1.4148P] where P=(Fo^2^+2Fc^2^)/3'
_refine_ls_weighting_scheme calc
_refine_ls_wR_factor_ref 0.1403
_reflns_number_gt 4619
_reflns_number_total 5828
_reflns_threshold_expression >2sigma(I)
_cod_data_source_file jo801143s_si_007.cif
_cod_data_source_block ines16
_cod_database_code 4023892

loop_
_symmetry_equiv_pos_as_xyz
'x, y, z'
'-x, -y, -z'

loop_
_atom_site_label
_atom_site_type_symbol
_atom_site_fract_x
_atom_site_fract_y
_atom_site_fract_z
_atom_site_U_iso_or_equiv
_atom_site_adp_type
_atom_site_occupancy
_atom_site_calc_flag
_atom_site_refinement_flags
_atom_site_disorder_group
_atom_site_disorder_assembly
O4 O 0.0996(6) -0.1389(6) 0.5438(3) 0.0670(15) Uani 1 d . . .
F1A F 0.215(2) -0.3356(15) 0.4248(7) 0.087(6) Uani 0.510(14) d P 1 A
F2A F 0.4280(11) -0.1947(13) 0.5094(11) 0.088(5) Uani 0.510(14) d P 1 A
F3A F 0.243(3) -0.3226(19) 0.5568(10) 0.109(9) Uani 0.510(14) d P 1 A
F1B F 0.341(2) -0.2412(15) 0.5676(8) 0.097(7) Uani 0.490(14) d P 2 A
F2B F 0.1081(12) -0.3824(8) 0.4917(8) 0.067(4) Uani 0.490(14) d P 2 A
F3B F 0.317(2) -0.2928(17) 0.4415(10) 0.086(6) Uani 0.490(14) d P 2 A
Ag1 Ag 0.19844(5) 0.14939(4) 0.48929(2) 0.03692(14) Uani 1 d . . .
S1A S -0.15478(14) 0.21525(12) 0.25773(7) 0.0233(2) Uani 1 d . . .
S2B S 0.32382(15) 0.28992(13) 0.63256(7) 0.0266(2) Uani 1 d . . .
S3A S 0.06622(15) -0.07794(12) 0.16039(7) 0.0262(2) Uani 1 d . . .
S2A S 0.15594(15) 0.14535(13) 0.33816(7) 0.0253(2) Uani 1 d . . .
S1B S 0.41283(15) 0.54913(12) 0.79751(7) 0.0264(2) Uani 1 d . . .
S3B S 0.66031(14) 0.28117(12) 0.75352(7) 0.0243(2) Uani 1 d . . .
O1B O 0.5518(4) 0.1544(3) 0.8724(2) 0.0235(6) Uani 1 d . . .
O2B O 0.3869(4) 0.3566(3) 0.8866(2) 0.0234(6) Uani 1 d . . .
O1A O 0.0818(4) 0.1472(3) 0.1052(2) 0.0287(7) Uani 1 d . . .
O2A O -0.0505(4) 0.3660(3) 0.1475(2) 0.0268(7) Uani 1 d . . .
C5A C -0.0111(5) 0.0290(4) 0.1095(3) 0.0185(8) Uani 1 d . . .
C3A C 0.3126(6) 0.0994(6) 0.3000(3) 0.0316(11) Uani 1 d . . .
H3A H 0.4208 0.181 0.3188 0.038 Uiso 1 calc R . .
3B H 0.3202 0.0233 0.3244 0.038 Uiso 1 calc R . .
C3B C 0.3130(6) 0.1586(5) 0.6935(3) 0.0227(9) Uani 1 d . . .
H3C H 0.3065 0.1927 0.7493 0.027 Uiso 1 calc R . .
H3D H 0.2133 0.0709 0.6691 0.027 Uiso 1 calc R . .
C5B C 0.6555(5) 0.2575(5) 0.8559(3) 0.0197(8) Uani 1 d . . .
C9A C -0.1559(5) 0.2600(4) 0.1600(3) 0.0186(8) Uani 1 d . . .
C4A C 0.2784(6) 0.0532(5) 0.2069(3) 0.0276(10) Uani 1 d . . .
H4B H 0.3559 0.0144 0.1931 0.033 Uiso 1 calc R . .
H4A H 0.3003 0.136 0.1832 0.033 Uiso 1 calc R . .
C4B C 0.4701(6) 0.1316(5) 0.6958(3) 0.0251(9) Uani 1 d . . .
H4D H 0.4815 0.1077 0.6395 0.03 Uiso 1 calc R . .
H4C H 0.4556 0.0504 0.7203 0.03 Uiso 1 calc R . .
C101 C 0.1954(7) -0.1402(6) 0.4980(3) 0.0346(12) Uani 1 d . . A
C2B C 0.1689(7) 0.3478(6) 0.6610(3) 0.0323(11) Uani 1 d . . .
H2C H 0.1637 0.4165 0.6291 0.039 Uiso 1 calc R . .
H2D H 0.06 0.2667 0.6454 0.039 Uiso 1 calc R . .
C1B C 0.2014(6) 0.4150(5) 0.7535(3) 0.0281(10) Uani 1 d . . .
H1C H 0.1774 0.3403 0.7842 0.034 Uiso 1 calc R . .
H1D H 0.1239 0.4571 0.7605 0.034 Uiso 1 calc R . .
C6B C 0.7945(6) 0.3785(5) 0.9207(3) 0.0227(9) Uani 1 d . . .
H6D H 0.8775 0.4369 0.8937 0.027 Uiso 1 calc R . .
H6C H 0.8493 0.3398 0.9581 0.027 Uiso 1 calc R . .
C6A C -0.1937(6) -0.0414(5) 0.0714(3) 0.0263(10) Uani 1 d . . .
H6B H -0.255 -0.0751 0.1132 0.032 Uiso 1 calc R . .
H6A H -0.2167 -0.1234 0.0286 0.032 Uiso 1 calc R . .
C9B C 0.4800(6) 0.4674(4) 0.8733(3) 0.0201(9) Uani 1 d . . .
C8B C 0.6579(6) 0.5538(5) 0.9204(3) 0.0267(10) Uani 1 d . . .
H8D H 0.6637 0.6359 0.9577 0.032 Uiso 1 calc R . .
H8C H 0.7276 0.5881 0.8817 0.032 Uiso 1 calc R . .
C8A C -0.3035(5) 0.1507(5) 0.0937(3) 0.0230(9) Uani 1 d . . .
H8B H -0.3554 0.1995 0.0628 0.028 Uiso 1 calc R . .
H8A H -0.386 0.0906 0.1202 0.028 Uiso 1 calc R . .
C11 C 0.2532(7) -0.2581(6) 0.4979(3) 0.0329(11) Uani 1 d . . .
O3 O 0.2502(9) -0.0612(6) 0.4532(4) 0.0746(16) Uani 1 d . . .
C2A C 0.1911(6) 0.3121(5) 0.3078(3) 0.0276(10) Uani 1 d . . .
H2B H 0.295 0.3871 0.3419 0.033 Uiso 1 calc R . .
H2A H 0.2009 0.3039 0.2506 0.033 Uiso 1 calc R . .
C7B C 0.7296(6) 0.4717(5) 0.9708(3) 0.0256(9) Uani 1 d . . .
H7D H 0.8211 0.5394 1.0156 0.031 Uiso 1 calc R . .
H7C H 0.6429 0.4119 0.9954 0.031 Uiso 1 calc R . .
C1A C 0.0452(6) 0.3488(5) 0.3182(3) 0.0259(10) Uani 1 d . . .
H1A H 0.0657 0.4383 0.3024 0.031 Uiso 1 calc R . .
H1B H 0.0404 0.3614 0.3762 0.031 Uiso 1 calc R . .
C7A C -0.2581(6) 0.0572(5) 0.0333(3) 0.0264(10) Uani 1 d . . .
H7B H -0.1725 0.1177 0.0084 0.032 Uiso 1 calc R . .
H7A H -0.3566 -0.0008 -0.0106 0.032 Uiso 1 calc R . .

loop_
_atom_site_aniso_label
_atom_site_aniso_U_11
_atom_site_aniso_U_22
_atom_site_aniso_U_33
_atom_site_aniso_U_23
_atom_site_aniso_U_13
_atom_site_aniso_U_12
O4 0.054(3) 0.099(4) 0.056(3) -0.016(3) 0.004(2) 0.056(3)
F1A 0.134(12) 0.078(8) 0.051(6) -0.043(6) -0.033(8) 0.084(9)
F2A 0.043(5) 0.086(8) 0.139(13) 0.014(8) 0.002(6) 0.041(5)
F3A 0.20(2) 0.138(14) 0.121(14) 0.111(13) 0.129(16) 0.147(16)
F1B 0.131(14) 0.085(9) 0.060(8) 0.005(7) -0.055(9) 0.061(9)
F2B 0.056(6) 0.033(4) 0.099(9) 0.004(4) 0.010(6) 0.013(4)
F3B 0.140(14) 0.100(12) 0.092(12) 0.047(10) 0.094(12) 0.096(12)
Ag1 0.0532(3) 0.0461(3) 0.01824(18) 0.00151(15) 0.00250(15) 0.0317(2)
S1A 0.0242(5) 0.0271(5) 0.0219(5) 0.0091(4) 0.0068(4) 0.0126(5)
S2B 0.0352(6) 0.0308(6) 0.0186(5) 0.0023(4) 0.0016(4) 0.0217(5)
S3A 0.0348(6) 0.0212(5) 0.0274(6) 0.0053(4) 0.0088(5) 0.0160(5)
S2A 0.0301(6) 0.0331(6) 0.0188(5) 0.0027(4) 0.0033(4) 0.0214(5)
S1B 0.0336(6) 0.0198(5) 0.0264(5) 0.0051(4) 0.0024(5) 0.0137(5)
S3B 0.0235(5) 0.0282(6) 0.0224(5) 0.0085(4) 0.0060(4) 0.0108(5)
O1B 0.0253(16) 0.0181(15) 0.0294(17) 0.0072(13) 0.0115(13) 0.0089(13)
O2B 0.0224(15) 0.0178(15) 0.0260(16) 0.0039(12) 0.0033(13) 0.0057(13)
O1A 0.0217(16) 0.0221(16) 0.040(2) 0.0093(14) 0.0065(14) 0.0065(14)
O2A 0.0294(17) 0.0188(16) 0.0289(17) 0.0062(13) 0.0080(14) 0.0060(14)
C5A 0.022(2) 0.0116(18) 0.025(2) 0.0024(16) 0.0114(17) 0.0084(17)
C3A 0.030(3) 0.044(3) 0.030(3) 0.004(2) 0.004(2) 0.028(2)
C3B 0.027(2) 0.025(2) 0.017(2) -0.0004(17) 0.0009(17) 0.0152(19)
C5B 0.017(2) 0.021(2) 0.026(2) 0.0076(17) 0.0050(16) 0.0111(17)
C9A 0.020(2) 0.017(2) 0.025(2) 0.0067(16) 0.0085(17) 0.0125(17)
C4A 0.031(2) 0.031(2) 0.030(2) 0.0049(19) 0.010(2) 0.022(2)
C4B 0.033(2) 0.023(2) 0.023(2) 0.0035(17) 0.0062(19) 0.016(2)
C101 0.040(3) 0.035(3) 0.024(2) -0.008(2) -0.009(2) 0.021(2)
C2B 0.033(3) 0.035(3) 0.031(3) -0.001(2) -0.006(2) 0.023(2)
C1B 0.030(2) 0.029(2) 0.031(2) 0.0029(19) 0.004(2) 0.020(2)
C6B 0.019(2) 0.020(2) 0.025(2) 0.0055(17) 0.0012(17) 0.0058(18)
C6A 0.025(2) 0.015(2) 0.034(3) -0.0022(18) 0.0095(19) 0.0050(18)
C9B 0.028(2) 0.0133(19) 0.020(2) -0.0014(15) 0.0066(17) 0.0109(18)
C8B 0.028(2) 0.013(2) 0.030(2) 0.0000(17) -0.0001(19) 0.0046(18)
C8A 0.018(2) 0.024(2) 0.027(2) 0.0074(18) 0.0043(17) 0.0086(18)
C11 0.040(3) 0.031(3) 0.029(3) 0.003(2) 0.006(2) 0.017(2)
O3 0.121(5) 0.057(3) 0.066(3) 0.027(3) 0.022(3) 0.054(3)
C2A 0.026(2) 0.031(2) 0.024(2) 0.0012(19) -0.0016(18) 0.014(2)
C7B 0.027(2) 0.024(2) 0.018(2) 0.0005(17) -0.0010(18) 0.0064(19)
C1A 0.032(2) 0.028(2) 0.018(2) -0.0017(18) 0.0021(18) 0.016(2)
C7A 0.028(2) 0.028(2) 0.020(2) 0.0026(18) 0.0018(18) 0.011(2)

loop_
_atom_type_symbol
_atom_type_description
_atom_type_scat_dispersion_real
_atom_type_scat_dispersion_imag
_atom_type_scat_source
C C 0.018 0.009 'International Tables Vol C Tables 4.2.6.8 and 6.1.1.4'
H H 0 0 'International Tables Vol C Tables 4.2.6.8 and 6.1.1.4'
Ag Ag 0.131 4.282 'International Tables Vol C Tables 4.2.6.8 and 6.1.1.4'
F F 0.073 0.053 'International Tables Vol C Tables 4.2.6.8 and 6.1.1.4'
O O 0.049 0.032 'International Tables Vol C Tables 4.2.6.8 and 6.1.1.4'
S S 0.333 0.557 'International Tables Vol C Tables 4.2.6.8 and 6.1.1.4'

loop_
_geom_angle_atom_site_label_1
_geom_angle_atom_site_label_2
_geom_angle_atom_site_label_3
_geom_angle
_geom_angle_site_symmetry_1
_geom_angle_site_symmetry_3
_geom_angle_publ_flag
C101 O4 Ag1 130.3(4) . 2_556 ?
O3 Ag1 S2B 116.26(14) . . ?
O3 Ag1 S2A 85.74(13) . . ?
S2B Ag1 S2A 148.08(5) . . ?
O3 Ag1 O4 121.9(2) . 2_556 ?
S2B Ag1 O4 105.24(11) . 2_556 ?
S2A Ag1 O4 78.32(12) . 2_556 ?
C9A S1A C1A 102.0(2) . . ?
C2B S2B C3B 103.2(2) . . ?
C2B S2B Ag1 104.73(16) . . ?
C3B S2B Ag1 104.16(15) . . ?
C5A S3A C4A 99.4(2) . . ?
C3A S2A C2A 103.1(2) . . ?
C3A S2A Ag1 107.37(16) . . ?
C2A S2A Ag1 117.31(16) . . ?
C9B S1B C1B 100.4(2) . . ?
C5B S3B C4B 101.3(2) . . ?
O1A C5A C6A 124.1(4) . . ?
O1A C5A S3A 121.3(3) . . ?
C6A C5A S3A 114.6(3) . . ?
C4A C3A S2A 114.8(3) . . ?
C4A C3A H3A 108.6 . . ?
S2A C3A H3A 108.6 . . ?
C4A C3A 3B 108.6 . . ?
S2A C3A 3B 108.6 . . ?
H3A C3A 3B 107.5 . . ?
C4B C3B S2B 109.0(3) . . ?
C4B C3B H3C 109.9 . . ?
S2B C3B H3C 109.9 . . ?
C4B C3B H3D 109.9 . . ?
S2B C3B H3D 109.9 . . ?
H3C C3B H3D 108.3 . . ?
O1B C5B C6B 123.3(4) . . ?
O1B C5B S3B 123.3(4) . . ?
C6B C5B S3B 113.4(3) . . ?
O2A C9A C8A 123.8(4) . . ?
O2A C9A S1A 123.7(4) . . ?
C8A C9A S1A 112.5(3) . . ?
C3A C4A S3A 113.9(4) . . ?
C3A C4A H4B 108.8 . . ?
S3A C4A H4B 108.8 . . ?
C3A C4A H4A 108.8 . . ?
S3A C4A H4A 108.8 . . ?
H4B C4A H4A 107.7 . . ?
C3B C4B S3B 113.5(3) . . ?
C3B C4B H4D 108.9 . . ?
S3B C4B H4D 108.9 . . ?
C3B C4B H4C 108.9 . . ?
S3B C4B H4C 108.9 . . ?
H4D C4B H4C 107.7 . . ?
O3 C101 O4 129.1(6) . . ?
O3 C101 C11 115.4(5) . . ?
O4 C101 C11 115.5(6) . . ?
C1B C2B S2B 115.3(3) . . ?
C1B C2B H2C 108.5 . . ?
S2B C2B H2C 108.5 . . ?
C1B C2B H2D 108.5 . . ?
S2B C2B H2D 108.5 . . ?
H2C C2B H2D 107.5 . . ?
C2B C1B S1B 114.4(4) . . ?
C2B C1B H1C 108.7 . . ?
S1B C1B H1C 108.7 . . ?
C2B C1B H1D 108.7 . . ?
S1B C1B H1D 108.7 . . ?
H1C C1B H1D 107.6 . . ?
C5B C6B C7B 112.5(4) . . ?
C5B C6B H6D 109.1 . . ?
C7B C6B H6D 109.1 . . ?
C5B C6B H6C 109.1 . . ?
C7B C6B H6C 109.1 . . ?
H6D C6B H6C 107.8 . . ?
C5A C6A C7A 113.2(4) . . ?
C5A C6A H6B 108.9 . . ?
C7A C6A H6B 108.9 . . ?
C5A C6A H6A 108.9 . . ?
C7A C6A H6A 108.9 . . ?
H6B C6A H6A 107.8 . . ?
O2B C9B C8B 124.2(4) . . ?
O2B C9B S1B 122.3(4) . . ?
C8B C9B S1B 113.4(3) . . ?
C9B C8B C7B 113.8(4) . . ?
C9B C8B H8D 108.8 . . ?
C7B C8B H8D 108.8 . . ?
C9B C8B H8C 108.8 . . ?
C7B C8B H8C 108.8 . . ?
H8D C8B H8C 107.7 . . ?
C9A C8A C7A 114.3(4) . . ?
C9A C8A H8B 108.7 . . ?
C7A C8A H8B 108.7 . . ?
C9A C8A H8A 108.7 . . ?
C7A C8A H8A 108.7 . . ?
H8B C8A H8A 107.6 . . ?
F1B C11 F3B 110.7(12) . . ?
F1B C11 F3A 42.7(9) . . ?
F3B C11 F3A 117.3(9) . . ?
F1B C11 F1A 138.2(9) . . ?
F3B C11 F1A 37.7(8) . . ?
F3A C11 F1A 116.0(11) . . ?
F1B C11 F2A 61.4(10) . . ?
F3B C11 F2A 61.6(9) . . ?
F3A C11 F2A 98.3(10) . . ?
F1A C11 F2A 99.3(9) . . ?
F1B C11 F2B 103.6(10) . . ?
F3B C11 F2B 103.2(9) . . ?
F3A C11 F2B 60.9(10) . . ?
F1A C11 F2B 71.8(9) . . ?
F2A C11 F2B 147.0(7) . . ?
F1B C11 C101 109.9(7) . . ?
F3B C11 C101 121.9(8) . . ?
F3A C11 C101 120.7(6) . . ?
F1A C11 C101 111.4(7) . . ?
F2A C11 C101 107.1(6) . . ?
F2B C11 C101 105.6(6) . . ?
C101 O3 Ag1 109.0(4) . . ?
C1A C2A S2A 109.6(4) . . ?
C1A C2A H2B 109.8 . . ?
S2A C2A H2B 109.8 . . ?
C1A C2A H2A 109.8 . . ?
S2A C2A H2A 109.8 . . ?
H2B C2A H2A 108.2 . . ?
C6B C7B C8B 114.6(4) . . ?
C6B C7B H7D 108.6 . . ?
C8B C7B H7D 108.6 . . ?
C6B C7B H7C 108.6 . . ?
C8B C7B H7C 108.6 . . ?
H7D C7B H7C 107.6 . . ?
C2A C1A S1A 113.4(3) . . ?
C2A C1A H1A 108.9 . . ?
S1A C1A H1A 108.9 . . ?
C2A C1A H1B 108.9 . . ?
S1A C1A H1B 108.9 . . ?
H1A C1A H1B 107.7 . . ?
C8A C7A C6A 115.0(4) . . ?
C8A C7A H7B 108.5 . . ?
C6A C7A H7B 108.5 . . ?
C8A C7A H7A 108.5 . . ?
C6A C7A H7A 108.5 . . ?
H7B C7A H7A 107.5 . . ?

loop_
_geom_bond_atom_site_label_1
_geom_bond_atom_site_label_2
_geom_bond_distance
_geom_bond_site_symmetry_2
_geom_bond_publ_flag
O4 C101 1.229(7) . ?
O4 Ag1 2.587(4) 2_556 ?
F1A C11 1.285(11) . ?
F2A C11 1.397(11) . ?
F3A C11 1.268(11) . ?
F1B C11 1.252(10) . ?
F2B C11 1.402(10) . ?
F3B C11 1.254(11) . ?
Ag1 O3 2.450(5) . ?
Ag1 S2B 2.4664(12) . ?
Ag1 S2A 2.4952(11) . ?
Ag1 O4 2.587(4) 2_556 ?
S1A C9A 1.766(4) . ?
S1A C1A 1.803(5) . ?
S2B C2B 1.810(5) . ?
S2B C3B 1.812(5) . ?
S3A C5A 1.786(4) . ?
S3A C4A 1.808(5) . ?
S2A C3A 1.815(5) . ?
S2A C2A 1.816(5) . ?
S1B C9B 1.792(4) . ?
S1B C1B 1.806(5) . ?
S3B C5B 1.770(5) . ?
S3B C4B 1.802(5) . ?
O1B C5B 1.211(5) . ?
O2B C9B 1.205(5) . ?
O1A C5A 1.208(5) . ?
O2A C9A 1.207(5) . ?
C5A C6A 1.485(6) . ?
C3A C4A 1.512(7) . ?
C3A H3A 0.97 . ?
C3A 3B 0.97 . ?
C3B C4B 1.532(6) . ?
C3B H3C 0.97 . ?
C3B H3D 0.97 . ?
C5B C6B 1.514(6) . ?
C9A C8A 1.514(6) . ?
C4A H4B 0.97 . ?
C4A H4A 0.97 . ?
C4B H4D 0.97 . ?
C4B H4C 0.97 . ?
C101 O3 1.205(8) . ?
C101 C11 1.521(7) . ?
C2B C1B 1.542(7) . ?
C2B H2C 0.97 . ?
C2B H2D 0.97 . ?
C1B H1C 0.97 . ?
C1B H1D 0.97 . ?
C6B C7B 1.536(6) . ?
C6B H6D 0.97 . ?
C6B H6C 0.97 . ?
C6A C7A 1.540(7) . ?
C6A H6B 0.97 . ?
C6A H6A 0.97 . ?
C9B C8B 1.498(6) . ?
C8B C7B 1.536(6) . ?
C8B H8D 0.97 . ?
C8B H8C 0.97 . ?
C8A C7A 1.517(6) . ?
C8A H8B 0.97 . ?
C8A H8A 0.97 . ?
C2A C1A 1.521(6) . ?
C2A H2B 0.97 . ?
C2A H2A 0.97 . ?
C7B H7D 0.97 . ?
C7B H7C 0.97 . ?
C1A H1A 0.97 . ?
C1A H1B 0.97 . ?
C7A H7B 0.97 . ?
C7A H7A 0.97 . ?

loop_
_geom_torsion_atom_site_label_1
_geom_torsion_atom_site_label_2
_geom_torsion_atom_site_label_3
_geom_torsion_atom_site_label_4
_geom_torsion
_geom_torsion_site_symmetry_1
_geom_torsion_site_symmetry_2
_geom_torsion_site_symmetry_3
_geom_torsion_site_symmetry_4
_geom_torsion_publ_flag
O3 Ag1 S2B C2B -142.6(3) . . . . ?
S2A Ag1 S2B C2B 87.9(2) . . . . ?
O4 Ag1 S2B C2B -4.4(3) 2_556 . . . ?
O3 Ag1 S2B C3B -34.6(2) . . . . ?
S2A Ag1 S2B C3B -164.04(16) . . . . ?
O4 Ag1 S2B C3B 103.6(2) 2_556 . . . ?
O3 Ag1 S2A C3A -39.9(3) . . . . ?
S2B Ag1 S2A C3A 96.1(2) . . . . ?
O4 Ag1 S2A C3A -163.8(2) 2_556 . . . ?
O3 Ag1 S2A C2A -155.4(2) . . . . ?
S2B Ag1 S2A C2A -19.3(2) . . . . ?
O4 Ag1 S2A C2A 80.8(2) 2_556 . . . ?
C4A S3A C5A O1A 9.1(4) . . . . ?
C4A S3A C5A C6A -173.1(3) . . . . ?
C2A S2A C3A C4A -71.2(4) . . . . ?
Ag1 S2A C3A C4A 164.2(4) . . . . ?
C2B S2B C3B C4B -163.6(3) . . . . ?
Ag1 S2B C3B C4B 87.3(3) . . . . ?
C4B S3B C5B O1B 6.1(4) . . . . ?
C4B S3B C5B C6B -174.2(3) . . . . ?
C1A S1A C9A O2A -7.4(4) . . . . ?
C1A S1A C9A C8A 172.5(3) . . . . ?
S2A C3A C4A S3A -48.1(5) . . . . ?
C5A S3A C4A C3A 109.5(3) . . . . ?
S2B C3B C4B S3B 68.1(4) . . . . ?
C5B S3B C4B C3B 83.6(4) . . . . ?
Ag1 O4 C101 O3 56.8(9) 2_556 . . . ?
Ag1 O4 C101 C11 -123.2(5) 2_556 . . . ?
C3B S2B C2B C1B 60.4(4) . . . . ?
Ag1 S2B C2B C1B 169.1(4) . . . . ?
S2B C2B C1B S1B 48.4(5) . . . . ?
C9B S1B C1B C2B -117.2(3) . . . . ?
O1B C5B C6B C7B -72.6(5) . . . . ?
S3B C5B C6B C7B 107.7(4) . . . . ?
O1A C5A C6A C7A -6.2(6) . . . . ?
S3A C5A C6A C7A 176.1(3) . . . . ?
C1B S1B C9B O2B -4.4(4) . . . . ?
C1B S1B C9B C8B 178.5(3) . . . . ?
O2B C9B C8B C7B 16.2(6) . . . . ?
S1B C9B C8B C7B -166.8(3) . . . . ?
O2A C9A C8A C7A 74.1(5) . . . . ?
S1A C9A C8A C7A -105.8(4) . . . . ?
O3 C101 C11 F1B 114.8(12) . . . . ?
O4 C101 C11 F1B -65.1(12) . . . . ?
O3 C101 C11 F3B -17.1(13) . . . . ?
O4 C101 C11 F3B 163.0(12) . . . . ?
O3 C101 C11 F3A 160.9(13) . . . . ?
O4 C101 C11 F3A -19.1(14) . . . . ?
O3 C101 C11 F1A -57.9(11) . . . . ?
O4 C101 C11 F1A 122.2(10) . . . . ?
O3 C101 C11 F2A 49.8(10) . . . . ?
O4 C101 C11 F2A -130.2(9) . . . . ?
O3 C101 C11 F2B -134.0(8) . . . . ?
O4 C101 C11 F2B 46.0(8) . . . . ?
O4 C101 O3 Ag1 13.9(8) . . . . ?
C11 C101 O3 Ag1 -166.0(3) . . . . ?
S2B Ag1 O3 C101 59.4(5) . . . . ?
S2A Ag1 O3 C101 -144.8(5) . . . . ?
O4 Ag1 O3 C101 -71.4(5) 2_556 . . . ?
C3A S2A C2A C1A 167.5(3) . . . . ?
Ag1 S2A C2A C1A -74.7(3) . . . . ?
C5B C6B C7B C8B -65.5(5) . . . . ?
C9B C8B C7B C6B 81.9(5) . . . . ?
S2A C2A C1A S1A -59.1(4) . . . . ?
C9A S1A C1A C2A -83.0(4) . . . . ?
C9A C8A C7A C6A 65.4(5) . . . . ?
C5A C6A C7A C8A -84.6(5) . . . . ?
